data_4101824
loop_
_publ_author_name
'Omar K. Farha'
'Christos D. Malliakas'
'Mercouri G. Kanatzidis'
'Joseph T. Hupp'

_publ_contact_author 'Joseph T. Hupp'
_publ_contact_author_email j-hupp@northwestern.edu
_publ_section_title
;
 Control over Catenation in Metal-Organic Frameworks via Rational Design
 of the Organic Building Block
;
_journal_name_full 'Journal of the American Chemical Society'
_journal_page_first 950
_journal_page_last 952
_journal_paper_doi 10.1021/ja909519e
_journal_volume 132
_journal_year 2010
_chemical_formula_moiety 'C22 H12 Br N O4 Zn'
_chemical_formula_sum 'C22 H12 Br N O4 Zn'
_chemical_formula_weight 499.61
_chemical_name_systematic
; 
 ? 
;
_space_group_IT_number 47
_symmetry_cell_setting orthorhombic
_symmetry_space_group_name_Hall '-P 2 2'
_symmetry_space_group_name_H-M 'P m m m'
_atom_sites_solution_hydrogens geom
_atom_sites_solution_primary direct
_atom_sites_solution_secondary difmap
_audit_creation_method SHELXL-97
_cell_angle_alpha 90.00
_cell_angle_beta 90.00
_cell_angle_gamma 90.00
_cell_formula_units_Z 2
_cell_length_a 11.2038(19)
_cell_length_b 13.975(3)
_cell_length_c 15.848(3)
_cell_measurement_reflns_used 2146
_cell_measurement_temperature 100(2)
_cell_measurement_theta_max 61.15
_cell_measurement_theta_min 3.16
_cell_volume 2481.4(8)
_computing_cell_refinement 'SAINT V7.23A (Bruker, 2005)'
_computing_data_collection 'APEX2 V2.1-4 (Bruker, 2007)'
_computing_data_reduction 'Bruker SAINT'
_computing_molecular_graphics 'Bruker SHELXTL'
_computing_publication_material 'Bruker SHELXTL'
_computing_structure_refinement 'SHELXL-97 (Sheldrick, 1997)'
_computing_structure_solution 'SHELXS-97 (Sheldrick, 1990)'
_diffrn_ambient_temperature 100(2)
_diffrn_measured_fraction_theta_full 0.950
_diffrn_measured_fraction_theta_max 0.950
_diffrn_measurement_device_type 'CCD area detector'
_diffrn_measurement_method 'phi and omega scans'
_diffrn_radiation_monochromator graphite
_diffrn_radiation_source 'fine-focus sealed tube'
_diffrn_radiation_type CuK\a
_diffrn_radiation_wavelength 1.54178
_diffrn_reflns_av_R_equivalents 0.1815
_diffrn_reflns_av_sigmaI/netI 0.1335
_diffrn_reflns_limit_h_max 11
_diffrn_reflns_limit_h_min -13
_diffrn_reflns_limit_k_max 15
_diffrn_reflns_limit_k_min -16
_diffrn_reflns_limit_l_max 9
_diffrn_reflns_limit_l_min -18
_diffrn_reflns_number 13866
_diffrn_reflns_theta_full 65.00
_diffrn_reflns_theta_max 65.00
_diffrn_reflns_theta_min 3.16
_exptl_absorpt_coefficient_mu 1.730
_exptl_absorpt_correction_T_max 0.9728
_exptl_absorpt_correction_T_min 0.6836
_exptl_absorpt_correction_type numerical
_exptl_absorpt_process_details face-indexed
_exptl_crystal_colour yellow
_exptl_crystal_density_diffrn 0.669
_exptl_crystal_density_method 'not measured'
_exptl_crystal_description plate
_exptl_crystal_F_000 496
_exptl_crystal_size_max 0.24
_exptl_crystal_size_mid 0.24
_exptl_crystal_size_min 0.02
_platon_squeeze_details
;
;
_refine_diff_density_max 0.649
_refine_diff_density_min -0.528
_refine_diff_density_rms 0.071
_refine_ls_extinction_method none
_refine_ls_goodness_of_fit_ref 0.808
_refine_ls_hydrogen_treatment constr
_refine_ls_matrix_type full
_refine_ls_number_parameters 84
_refine_ls_number_reflns 2298
_refine_ls_number_restraints 0
_refine_ls_restrained_S_all 0.808
_refine_ls_R_factor_all 0.0902
_refine_ls_R_factor_gt 0.0487
_refine_ls_shift/su_max 0.001
_refine_ls_shift/su_mean 0.000
_refine_ls_structure_factor_coef Fsqd
_refine_ls_weighting_details 'calc w=1/[\s^2^(Fo^2^)+(0.0546P)^2^+0.0000P] where P=(Fo^2^+2Fc^2^)/3'
_refine_ls_weighting_scheme calc
_refine_ls_wR_factor_gt 0.1097
_refine_ls_wR_factor_ref 0.1170
_reflns_number_gt 1223
_reflns_number_total 2298
_reflns_threshold_expression >2sigma(I)
_cod_data_source_file ja909519e_si_003.cif
_cod_data_source_block 12
_cod_database_code 4101824

loop_
_symmetry_equiv_pos_as_xyz
'x, y, z'
'-x, -y, z'
'-x, y, -z'
'x, -y, -z'
'-x, -y, -z'
'x, y, -z'
'x, -y, z'
'-x, y, z'

loop_
_atom_site_label
_atom_site_type_symbol
_atom_site_fract_x
_atom_site_fract_y
_atom_site_fract_z
_atom_site_U_iso_or_equiv
_atom_site_adp_type
_atom_site_occupancy
_atom_site_symmetry_multiplicity
_atom_site_calc_flag
_atom_site_refinement_flags
_atom_site_disorder_assembly
_atom_site_disorder_group
Br1 Br 0.29245(9) 0.0000 0.5000 0.0723(5) Uani 1 4 d S . .
Zn1 Zn 0.5000 0.10377(7) 0.0000 0.0188(3) Uani 1 4 d S . .
O1 O 0.3752(3) 0.07897(18) 0.08950(16) 0.0477(9) Uani 1 1 d . . .
N1 N 0.5000 0.2458(5) 0.0000 0.0275(16) Uani 1 4 d S . .
C1 C 0.1212(7) 0.0000 0.5000 0.036(2) Uani 1 4 d S . .
C2 C 0.0606(4) 0.0000 0.4227(3) 0.0245(14) Uani 1 2 d S . .
C3 C 0.1301(4) 0.0000 0.3416(3) 0.0255(14) Uani 1 2 d S . .
C4 C 0.1618(4) 0.0843(3) 0.3031(3) 0.0511(14) Uani 1 1 d . . .
H4 H 0.1380 0.1434 0.3276 0.061 Uiso 1 1 calc R . .
C5 C 0.2273(4) 0.0845(3) 0.2298(3) 0.0475(13) Uani 1 1 d . . .
H5 H 0.2479 0.1436 0.2039 0.057 Uiso 1 1 calc R . .
C6 C 0.2632(5) 0.0000 0.1937(3) 0.0270(14) Uani 1 2 d S . .
C7 C 0.3441(5) 0.0000 0.1169(3) 0.0206(13) Uani 1 2 d S . .
C8 C 0.4056(7) 0.2948(5) 0.0000 0.122(4) Uani 1 2 d S . .
H8 H 0.3323 0.2607 0.0000 0.146 Uiso 1 2 calc SR . .
C9 C 0.3984(7) 0.3951(6) 0.0000 0.140(5) Uani 1 2 d S . .
H9 H 0.3226 0.4255 0.0000 0.168 Uiso 1 2 calc SR . .
C10 C 0.5000 0.4492(5) 0.0000 0.034(2) Uani 1 4 d S . .

loop_
_atom_site_aniso_label
_atom_site_aniso_U_11
_atom_site_aniso_U_22
_atom_site_aniso_U_33
_atom_site_aniso_U_23
_atom_site_aniso_U_13
_atom_site_aniso_U_12
Br1 0.0359(7) 0.1495(13) 0.0315(6) 0.000 0.000 0.000
Zn1 0.0256(7) 0.0195(6) 0.0111(5) 0.000 0.000 0.000
O1 0.079(2) 0.0273(19) 0.0371(16) -0.0048(13) 0.0319(16) -0.0078(16)
N1 0.010(4) 0.037(5) 0.036(4) 0.000 0.000 0.000
C1 0.027(5) 0.052(6) 0.028(4) 0.000 0.000 0.000
C2 0.014(3) 0.046(4) 0.013(2) 0.000 0.002(2) 0.000
C3 0.008(3) 0.052(4) 0.016(3) 0.000 0.001(2) 0.000
C4 0.078(4) 0.034(3) 0.041(3) -0.011(2) 0.036(3) -0.003(3)
C5 0.075(4) 0.026(3) 0.041(3) 0.001(2) 0.034(2) -0.007(2)
C6 0.019(3) 0.044(4) 0.019(3) 0.000 0.000(2) 0.000
C7 0.019(3) 0.031(4) 0.012(2) 0.000 0.003(2) 0.000
C8 0.029(5) 0.010(4) 0.327(14) 0.000 0.000 -0.011(4)
C9 0.042(5) 0.015(4) 0.361(16) 0.000 0.000 0.002(4)
C10 0.035(6) 0.018(5) 0.048(5) 0.000 0.000 0.000

loop_
_atom_type_symbol
_atom_type_description
_atom_type_scat_dispersion_real
_atom_type_scat_dispersion_imag
_atom_type_scat_source
C C 0.0181 0.0091 'International Tables Vol C Tables 4.2.6.8 and 6.1.1.4'
H H 0.0000 0.0000 'International Tables Vol C Tables 4.2.6.8 and 6.1.1.4'
N N 0.0311 0.0180 'International Tables Vol C Tables 4.2.6.8 and 6.1.1.4'
O O 0.0492 0.0322 'International Tables Vol C Tables 4.2.6.8 and 6.1.1.4'
Zn Zn -1.5491 0.6778 'International Tables Vol C Tables 4.2.6.8 and 6.1.1.4'
Br Br -0.6763 1.2805 'International Tables Vol C Tables 4.2.6.8 and 6.1.1.4'

loop_
_geom_angle_atom_site_label_1
_geom_angle_atom_site_label_2
_geom_angle_atom_site_label_3
_geom_angle
_geom_angle_site_symmetry_1
_geom_angle_site_symmetry_3
_geom_angle_publ_flag
N1 Zn1 O1 99.87(8) . . ?
N1 Zn1 O1 99.87(8) . 6 ?
O1 Zn1 O1 89.10(17) . 6 ?
N1 Zn1 O1 99.87(8) . 8_655 ?
O1 Zn1 O1 87.53(18) . 8_655 ?
O1 Zn1 O1 160.26(15) 6 8_655 ?
N1 Zn1 O1 99.87(8) . 3_655 ?
O1 Zn1 O1 160.26(15) . 3_655 ?
O1 Zn1 O1 87.53(18) 6 3_655 ?
O1 Zn1 O1 89.10(17) 8_655 3_655 ?
N1 Zn1 Zn1 180.0 . 5_655 ?
O1 Zn1 Zn1 80.13(8) . 5_655 ?
O1 Zn1 Zn1 80.13(8) 6 5_655 ?
O1 Zn1 Zn1 80.13(8) 8_655 5_655 ?
O1 Zn1 Zn1 80.13(8) 3_655 5_655 ?
C7 O1 Zn1 126.5(3) . . ?
C8 N1 C8 114.1(9) 3_655 . ?
C8 N1 Zn1 122.9(4) 3_655 . ?
C8 N1 Zn1 122.9(4) . . ?
C2 C1 C2 122.0(7) . 6_556 ?
C2 C1 Br1 119.0(3) . . ?
C2 C1 Br1 119.0(3) 6_556 . ?
C2 C2 C1 119.0(3) 2 . ?
C2 C2 C3 121.2(3) 2 . ?
C1 C2 C3 119.8(5) . . ?
C4 C3 C4 118.1(5) 7 . ?
C4 C3 C2 120.9(2) 7 . ?
C4 C3 C2 120.9(2) . . ?
C3 C4 C5 121.0(4) . . ?
C3 C4 H4 119.5 . . ?
C5 C4 H4 119.5 . . ?
C6 C5 C4 120.5(4) . . ?
C6 C5 H5 119.8 . . ?
C4 C5 H5 119.8 . . ?
C5 C6 C5 118.8(5) 7 . ?
C5 C6 C7 120.6(2) 7 . ?
C5 C6 C7 120.6(2) . . ?
O1 C7 O1 126.5(5) 7 . ?
O1 C7 C6 116.7(2) 7 . ?
O1 C7 C6 116.7(2) . . ?
N1 C8 C9 126.2(7) . . ?
N1 C8 H8 116.9 . . ?
C9 C8 H8 116.9 . . ?
C10 C9 C8 120.3(7) . . ?
C10 C9 H9 119.8 . . ?
C8 C9 H9 119.8 . . ?
C9 C10 C9 112.8(9) . 3_655 ?
C9 C10 C10 123.6(4) . 5_665 ?
C9 C10 C10 123.6(4) 3_655 5_665 ?

loop_
_geom_bond_atom_site_label_1
_geom_bond_atom_site_label_2
_geom_bond_distance
_geom_bond_site_symmetry_2
_geom_bond_publ_flag
Br1 C1 1.919(8) . ?
Zn1 N1 1.985(7) . ?
Zn1 O1 2.022(3) . ?
Zn1 O1 2.022(3) 6 ?
Zn1 O1 2.022(3) 8_655 ?
Zn1 O1 2.022(3) 3_655 ?
Zn1 Zn1 2.900(2) 5_655 ?
O1 C7 1.236(3) . ?
N1 C8 1.260(8) 3_655 ?
N1 C8 1.260(8) . ?
C1 C2 1.400(6) . ?
C1 C2 1.400(6) 6_556 ?
C2 C2 1.358(9) 2 ?
C2 C3 1.503(6) . ?
C3 C4 1.373(4) 7 ?
C3 C4 1.373(4) . ?
C4 C5 1.375(5) . ?
C4 H4 0.9500 . ?
C5 C6 1.372(4) . ?
C5 H5 0.9500 . ?
C6 C5 1.372(4) 7 ?
C6 C7 1.517(7) . ?
C7 O1 1.236(3) 7 ?
C8 C9 1.403(10) . ?
C8 H8 0.9500 . ?
C9 C10 1.367(9) . ?
C9 H9 0.9500 . ?
C10 C9 1.367(9) 3_655 ?
C10 C10 1.419(15) 5_665 ?

loop_
_geom_torsion_atom_site_label_1
_geom_torsion_atom_site_label_2
_geom_torsion_atom_site_label_3
_geom_torsion_atom_site_label_4
_geom_torsion
_geom_torsion_site_symmetry_1
_geom_torsion_site_symmetry_2
_geom_torsion_site_symmetry_3
_geom_torsion_site_symmetry_4
_geom_torsion_publ_flag
N1 Zn1 O1 C7 -176.7(4) . . . . ?
O1 Zn1 O1 C7 83.4(4) 6 . . . ?
O1 Zn1 O1 C7 -77.1(4) 8_655 . . . ?
O1 Zn1 O1 C7 3.3(4) 3_655 . . . ?
Zn1 Zn1 O1 C7 3.3(4) 5_655 . . . ?
O1 Zn1 N1 C8 134.59(9) . . . 3_655 ?
O1 Zn1 N1 C8 -134.59(9) 6 . . 3_655 ?
O1 Zn1 N1 C8 45.41(9) 8_655 . . 3_655 ?
O1 Zn1 N1 C8 -45.41(9) 3_655 . . 3_655 ?
Zn1 Zn1 N1 C8 180(100) 5_655 . . 3_655 ?
O1 Zn1 N1 C8 -45.41(9) . . . . ?
O1 Zn1 N1 C8 45.41(9) 6 . . . ?
O1 Zn1 N1 C8 -134.59(9) 8_655 . . . ?
O1 Zn1 N1 C8 134.59(9) 3_655 . . . ?
Zn1 Zn1 N1 C8 0(100) 5_655 . . . ?
C2 C1 C2 C2 0.000(1) 6_556 . . 2 ?
Br1 C1 C2 C2 180.0 . . . 2 ?
C2 C1 C2 C3 180.000(1) 6_556 . . . ?
Br1 C1 C2 C3 0.0 . . . . ?
C2 C2 C3 C4 -89.4(4) 2 . . 7 ?
C1 C2 C3 C4 90.6(4) . . . 7 ?
C2 C2 C3 C4 89.4(4) 2 . . . ?
C1 C2 C3 C4 -90.6(4) . . . . ?
C4 C3 C4 C5 -2.4(9) 7 . . . ?
C2 C3 C4 C5 178.7(4) . . . . ?
C3 C4 C5 C6 -0.4(8) . . . . ?
C4 C5 C6 C5 3.3(9) . . . 7 ?
C4 C5 C6 C7 -174.9(4) . . . . ?
Zn1 O1 C7 O1 -7.2(8) . . . 7 ?
Zn1 O1 C7 C6 170.5(3) . . . . ?
C5 C6 C7 O1 -0.1(7) 7 . . 7 ?
C5 C6 C7 O1 178.0(5) . . . 7 ?
C5 C6 C7 O1 -178.0(5) 7 . . . ?
C5 C6 C7 O1 0.1(7) . . . . ?
C8 N1 C8 C9 0.0 3_655 . . . ?
Zn1 N1 C8 C9 180.0 . . . . ?
N1 C8 C9 C10 0.0 . . . . ?
C8 C9 C10 C9 0.0 . . . 3_655 ?
C8 C9 C10 C10 180.0 . . . 5_665 ?

loop_
_platon_squeeze_void_nr
_platon_squeeze_void_average_x
_platon_squeeze_void_average_y
_platon_squeeze_void_average_z
_platon_squeeze_void_volume
_platon_squeeze_void_count_electrons
1 -0.034 -0.010 -0.007 1750.1 434.0
